data_2001889
loop_
_publ_author_name
'King, Jnr, J. A.'
'Bryant, Jnr, G. L.'

_publ_section_title
;
 Structure of diphenyl carbonate
;
_journal_issue 3
_journal_name_full 'Acta Crystallographica Section C'
_journal_page_first 550
_journal_page_last 551
_journal_paper_doi 10.1107/S0108270192007571
_journal_volume 49
_journal_year 1993
_chemical_formula_sum 'C13 H10 O3'
_chemical_formula_weight 214.2
_space_group_crystal_system orthorhombic
_space_group_IT_number 19
_space_group_name_Hall 'P 2ac 2ab'
_space_group_name_H-M_alt 'P 21 21 21'
_cell_angle_alpha 90
_cell_angle_beta 90
_cell_angle_gamma 90
_cell_formula_units_Z 4
_cell_length_a 6.062(2)
_cell_length_b 7.2420(10)
_cell_length_c 23.375(4)
_cell_volume 1026.2(4)
_diffrn_radiation_type Mo
_diffrn_radiation_wavelength 0.71069
_exptl_absorpt_coefficient_mu 0.092
_exptl_crystal_density_diffrn 1.387
_exptl_crystal_F_000 448
_cod_data_source_file st1002.cif
_cod_data_source_block st1002_structure_1_of_1
_cod_depositor_comments
;
 Updating space group information and adding the symmetry operation list.

 Antanas Vaitkus,
 2018-06-18

 Marking attached hydrogen atoms.

 Antanas Vaitkus,
 2017-08-02
;
_cod_original_cell_volume 1026.2
_cod_original_sg_symbol_H-M 'P 212121'
_cod_database_code 2001889

loop_
_space_group_symop_id
_space_group_symop_operation_xyz
1 x,y,z
2 -x+1/2,-y,z+1/2
3 x+1/2,-y+1/2,-z
4 -x,y+1/2,-z+1/2

loop_
_atom_site_label
_atom_site_fract_x
_atom_site_fract_y
_atom_site_fract_z
_atom_site_U_iso_or_equiv
_atom_site_attached_hydrogens
C(1) .0151(3) .8859(3) .36510(10) .0180(10) 0
O(1) -.1381(2) .9822(2) .37630(10) .0220(10) 0
O(2) .1966(2) .8564(2) .39680(10) .0210(10) 0
C(2) .2078(3) .9374(3) .45170(10) .0180(10) 0
C(3) .4029(3) 1.0273(3) .46450(10) .0200(10) 1
C(4) .4322(4) 1.0945(3) .51980(10) .0220(10) 1
C(5) .2707(4) 1.0688(3) .56080(10) .0230(10) 1
C(6) .0762(4) .9774(3) .54680(10) .0220(10) 1
C(7) .0434(3) .9103(3) .49140(10) .0200(10) 1
O(3) .0457(2) .7841(2) .31800(10) .0250(10) 0
C(8) -.1266(3) .7732(3) .27730(10) .0180(10) 0
C(9) -.3322(4) .7066(3) .29200(10) .0220(10) 1
C(10) -.4859(4) .6763(3) .24920(10) .0240(10) 1
C(11) -.4319(3) .7131(3) .19250(10) .0240(10) 1
C(12) -.2261(4) .7827(3) .17880(10) .0250(10) 1
C(13) -.0699(3) .8133(3) .22140(10) .0210(10) 1

loop_
_geom_angle_atom_site_label_1
_geom_angle_atom_site_label_2
_geom_angle_atom_site_label_3
_geom_angle
O(1) C(1) O(2) 127.5(2)
O(1) C(1) O(3) 127.8(2)
O(2) C(1) O(3) 104.7(2)
C(1) O(2) C(2) 118.4(2)
O(2) C(2) C(3) 115.7(2)
O(2) C(2) C(7) 121.2(2)
C(3) C(2) C(7) 122.7(2)
C(2) C(3) C(4) 118.4(2)
C(3) C(4) C(5) 120.4(2)
C(4) C(5) C(6) 120.0(2)
C(5) C(6) C(7) 120.3(2)
C(1) O(3) C(8) 118.8(2)
O(3) C(8) C(13) 116.1(2)
C(8) C(9) C(10) 118.8(2)
C(10) C(11) C(12) 120.2(2)
C(8) C(13) C(12) 118.3(2)
C(2) C(7) C(6) 118.2(2)
O(3) C(8) C(9) 121.2(2)
C(9) C(8) C(13) 122.3(2)
C(9) C(10) C(11) 120.0(2)
C(11) C(12) C(13) 120.4(2)

loop_
_geom_bond_atom_site_label_1
_geom_bond_atom_site_label_2
_geom_bond_distance
C(1) O(1) 1.191(3)
C(1) O(2) 1.345(2)
C(1) O(3) 1.337(2)
O(2) C(2) 1.411(2)
C(2) C(3) 1.383(3)
C(2) C(7) 1.377(3)
C(3) C(4) 1.392(3)
C(4) C(5) 1.383(3)
C(5) C(6) 1.391(3)
C(6) C(7) 1.396(3)
O(3) C(8) 1.415(2)
C(8) C(9) 1.380(3)
C(8) C(13) 1.380(3)
C(9) C(10) 1.385(3)
C(10) C(11) 1.390(3)
C(11) C(12) 1.383(3)
C(12) C(13) 1.392(3)
